data_7245632
loop_
_publ_author_name
'Ye, Min'
'Xu, Fan'
'Bai, Yun'
'Zhang, Fanglian'
'Wang, Wenjia'
'Qian, Yiping'
'Chen, Zhengwang'

_publ_section_title
;
 Base-promoted highly efficient synthesis of nitrile-substituted
 cyclopropanes via Michael-initiated ring closure
;
_journal_issue 44
_journal_name_full 'RSC Advances'
_journal_page_first 28576
_journal_page_last 28579
_journal_paper_doi 10.1039/D2RA05393D
_journal_volume 12
_journal_year 2022
_chemical_absolute_configuration unk
_chemical_formula_moiety 'C17 H13 N3'
_chemical_formula_sum 'C17 H13 N3'
_chemical_formula_weight 259.31
_space_group_crystal_system orthorhombic
_space_group_IT_number 33
_space_group_name_Hall 'P 2c -2n'
_space_group_name_H-M_alt 'P n a 21'
_symmetry_Int_Tables_number 33
_atom_sites_solution_primary dual
_audit_creation_date 2022-01-15
_audit_creation_method
;
Olex2 1.5
(compiled 2021.12.09 svn.r5202d8cf for OlexSys, GUI svn.r6439)
;
_audit_update_record
;
2022-01-15 deposited with the CCDC.	2022-10-03 downloaded from the CCDC.
;
_cell_angle_alpha 90
_cell_angle_beta 90
_cell_angle_gamma 90
_cell_formula_units_Z 4
_cell_length_a 9.1611(17)
_cell_length_b 28.828(6)
_cell_length_c 5.3391(12)
_cell_measurement_reflns_used 7235
_cell_measurement_temperature 273.15
_cell_measurement_theta_max 27.46
_cell_measurement_theta_min 3.07
_cell_volume 1410.0(5)
_computing_cell_refinement 'SAINT V8.38A (?, 2016)'
_computing_data_reduction 'SAINT V8.38A (?, 2016)'
_computing_molecular_graphics 'Olex2 1.5 (Dolomanov et al., 2009)'
_computing_publication_material 'Olex2 1.5 (Dolomanov et al., 2009)'
_computing_structure_refinement 'olex2.refine 1.5 (Bourhis et al., 2015)'
_computing_structure_solution 'SHELXT 2014/5 (Sheldrick, 2014)'
_diffrn_ambient_temperature 273.15
_diffrn_measured_fraction_theta_full 0.9791
_diffrn_measured_fraction_theta_max 0.9791
_diffrn_measurement_device_type 'CCD area detector'
_diffrn_measurement_method 'phi and omega scans'
_diffrn_radiation_monochromator graphite
_diffrn_radiation_type 'Mo K\a'
_diffrn_radiation_wavelength 0.71073
_diffrn_reflns_av_R_equivalents 0.0486
_diffrn_reflns_av_unetI/netI 0.0477
_diffrn_reflns_limit_h_max 11
_diffrn_reflns_limit_h_min -11
_diffrn_reflns_limit_k_max 36
_diffrn_reflns_limit_k_min -37
_diffrn_reflns_limit_l_max 6
_diffrn_reflns_limit_l_min -6
_diffrn_reflns_number 17796
_diffrn_reflns_theta_full 24.9965
_diffrn_reflns_theta_max 25.00
_diffrn_reflns_theta_min 2.83
_diffrn_source_current 30.0
_diffrn_source_power 1.35
_diffrn_source_voltage 45.0
_exptl_absorpt_coefficient_mu 0.074
_exptl_absorpt_correction_type none
_exptl_crystal_density_diffrn 1.2214
_exptl_crystal_description block
_exptl_crystal_F_000 544.1925
_refine_diff_density_max 0.4680
_refine_diff_density_min -0.4569
_refine_diff_density_rms 0.1216
_refine_ls_abs_structure_details 'Flack, H. D. (1983). Acta Cryst. A39, 876-881.'
_refine_ls_abs_structure_Flack -1(7)
_refine_ls_d_res_high 0.8410
_refine_ls_d_res_low 7.2069
_refine_ls_goodness_of_fit_ref 1.0359
_refine_ls_hydrogen_treatment constr
_refine_ls_matrix_type full
_refine_ls_number_constraints 24
_refine_ls_number_parameters 182
_refine_ls_number_reflns 2437
_refine_ls_number_restraints 1
_refine_ls_restrained_S_all 1.0359
_refine_ls_R_factor_all 0.1316
_refine_ls_R_factor_gt 0.1207
_refine_ls_shift/su_max 0.0006
_refine_ls_shift/su_mean 0.0001
_refine_ls_structure_factor_coef Fsqd
_refine_ls_weighting_details 'w=1/[\s^2^(Fo^2^)+(0.0975P)^2^+10.5159P] where P=(Fo^2^+2Fc^2^)/3'
_refine_ls_weighting_scheme calc
_refine_ls_wR_factor_gt 0.3122
_refine_ls_wR_factor_ref 0.3193
_reflns_Friedel_coverage 0.978
_reflns_limit_h_max 10
_reflns_limit_h_min -10
_reflns_limit_k_max 33
_reflns_limit_k_min -33
_reflns_limit_l_max 6
_reflns_limit_l_min -6
_reflns_number_gt 2168
_reflns_number_total 2437
_reflns_threshold_expression I>=2u(I)
_cod_data_source_file d2ra05393d2.cif
_cod_data_source_block 111
_cod_original_sg_symbol_Hall ' P 2c -2n'
_cod_database_code 7245632
_olex2_refinement_description
;
1. Fixed Uiso
 At 1.2 times of:
  All C(H) groups
 At 1.5 times of:
  All C(H,H,H) groups
2.a Ternary CH refined with riding coordinates:
 C003(H003), C005(H005)
2.b Aromatic/amide H refined with riding coordinates:
 C00A(H00A), C00B(H00B), C00D(H00D), C00E(H00E), C00F(H00F), C00G(H00G),
 C00H(H00H), C00J(H00J)
2.c Idealised Me refined as rotating group:
 C00K(H00c,H00i,H00k)
;
_olex2_submission_special_instructions 'No special instructions were received'

loop_
_space_group_symop_id
_space_group_symop_operation_xyz
1 x,y,z
2 -x,-y,z+1/2
3 -x+1/2,y+1/2,z+1/2
4 x+1/2,-y+1/2,z

loop_
_atom_site_label
_atom_site_type_symbol
_atom_site_fract_x
_atom_site_fract_y
_atom_site_fract_z
_atom_site_U_iso_or_equiv
_atom_site_adp_type
_atom_site_occupancy
_atom_site_refinement_flags_posn
N001 N -0.2139(7) -0.5547(2) -0.7536(12) 0.0372(15) Uani 1.000000 .
C002 C -0.1752(8) -0.5842(2) -0.5791(14) 0.0284(15) Uani 1.000000 .
C003 C -0.4088(9) -0.5648(2) -0.3044(13) 0.0331(17) Uani 1.000000 .
N004 N -0.3768(8) -0.4775(2) -0.3841(15) 0.0452(18) Uani 1.000000 .
C005 C -0.4531(9) -0.5993(2) -0.4981(13) 0.0341(17) Uani 1.000000 .
C006 C -0.5527(10) -0.6374(3) -0.4371(15) 0.040(2) Uani 1.000000 .
C007 C -0.3906(8) -0.5156(3) -0.3599(15) 0.0342(17) Uani 1.000000 .
N008 N -0.2316(10) -0.6632(3) -0.0884(17) 0.071(3) Uani 1.000000 .
C009 C -0.2969(8) -0.5996(2) -0.4049(14) 0.0298(16) Uani 1.000000 .
C00A C -0.0330(9) -0.5999(3) -0.5544(17) 0.049(2) Uani 1.000000 .
C00B C 0.0322(11) -0.5533(3) -0.8964(18) 0.054(2) Uani 1.000000 .
C00C C -0.2595(10) -0.6358(3) -0.2248(19) 0.049(2) Uani 1.000000 .
C00D C -0.1111(10) -0.5400(3) -0.9084(16) 0.047(2) Uani 1.000000 .
C00E C -0.5455(11) -0.6775(3) -0.5767(19) 0.057(3) Uani 1.000000 .
C00F C 0.0708(9) -0.5837(4) -0.718(2) 0.059(3) Uani 1.000000 .
C00G C -0.6569(10) -0.6342(3) -0.2473(19) 0.056(2) Uani 1.000000 .
C00H C -0.7360(12) -0.7109(4) -0.3315(19) 0.064(3) Uani 1.000000 .
C00I C -0.6389(13) -0.7154(3) -0.522(2) 0.068(3) Uani 1.000000 .
C00J C -0.7459(11) -0.6713(4) -0.194(2) 0.067(3) Uani 1.000000 .
C00K C -0.624(2) -0.7593(4) -0.667(3) 0.119(6) Uani 1.000000 .
H00G H -0.6663(10) -0.6068(3) -0.1566(19) 0.067(3) Uiso 1.000000 R
H00J H -0.8129(11) -0.6693(4) -0.064(2) 0.081(4) Uiso 1.000000 R
H00H H -0.7977(12) -0.7355(4) -0.2941(19) 0.077(4) Uiso 1.000000 R
H00E H -0.4791(11) -0.6797(3) -0.7080(19) 0.068(3) Uiso 1.000000 R
H00D H -0.1380(10) -0.5194(3) -1.0340(16) 0.057(3) Uiso 1.000000 R
H00B H 0.1007(11) -0.5415(3) -1.0083(18) 0.065(3) Uiso 1.000000 R
H00F H 0.1670(9) -0.5937(4) -0.705(2) 0.071(3) Uiso 1.000000 R
H00A H -0.0083(9) -0.6210(3) -0.4294(17) 0.059(3) Uiso 1.000000 R
H003 H -0.4444(9) -0.5715(2) -0.1351(13) 0.040(2) Uiso 1.000000 R
H005 H -0.4658(9) -0.5864(2) -0.6665(13) 0.041(2) Uiso 1.000000 R
H00c H -0.562(13) -0.7806(19) -0.577(13) 0.179(9) Uiso 1.000000 GR
H00i H -0.718(3) -0.773(3) -0.69(2) 0.179(9) Uiso 1.000000 GR
H00k H -0.581(15) -0.7527(8) -0.827(11) 0.179(9) Uiso 1.000000 GR

loop_
_atom_site_aniso_label
_atom_site_aniso_U_11
_atom_site_aniso_U_22
_atom_site_aniso_U_33
_atom_site_aniso_U_12
_atom_site_aniso_U_13
_atom_site_aniso_U_23
N001 0.036(4) 0.039(4) 0.036(3) -0.007(3) 0.002(3) 0.004(3)
C002 0.032(4) 0.015(3) 0.038(4) -0.004(3) -0.001(3) -0.002(3)
C003 0.042(4) 0.028(4) 0.030(4) 0.005(3) 0.007(3) 0.006(3)
N004 0.045(4) 0.024(3) 0.066(5) 0.003(3) -0.002(4) -0.002(3)
C005 0.045(5) 0.028(4) 0.029(4) 0.006(3) -0.001(4) 0.006(3)
C006 0.049(5) 0.034(4) 0.037(5) 0.001(4) -0.015(4) 0.004(3)
C007 0.031(4) 0.033(4) 0.038(4) 0.003(3) -0.000(3) -0.008(3)
N008 0.081(6) 0.061(5) 0.070(6) 0.017(5) -0.008(6) 0.021(5)
C009 0.033(4) 0.028(4) 0.029(3) 0.002(3) 0.003(3) 0.005(3)
C00A 0.042(5) 0.050(5) 0.056(6) 0.016(4) 0.001(5) -0.002(5)
C00B 0.051(6) 0.070(6) 0.042(5) -0.015(5) -0.004(5) 0.002(5)
C00C 0.049(5) 0.040(5) 0.057(5) 0.006(4) 0.006(5) 0.002(5)
C00D 0.055(6) 0.050(5) 0.036(4) -0.008(4) 0.001(4) 0.007(4)
C00E 0.067(6) 0.047(5) 0.055(6) -0.005(5) -0.011(6) 0.007(5)
C00F 0.026(5) 0.073(7) 0.079(7) -0.005(4) -0.016(5) -0.018(6)
C00G 0.050(5) 0.054(6) 0.063(6) -0.008(4) 0.012(6) 0.002(5)
C00H 0.060(6) 0.072(7) 0.059(6) -0.037(5) 0.004(5) 0.018(6)
C00I 0.090(8) 0.043(5) 0.070(7) -0.032(5) -0.031(7) 0.003(5)
C00J 0.051(6) 0.066(7) 0.084(8) -0.021(5) 0.017(5) 0.009(6)
C00K 0.188(17) 0.062(8) 0.108(12) -0.063(10) -0.007(12) -0.010(8)

loop_
_atom_type_symbol
_atom_type_scat_dispersion_real
_atom_type_scat_dispersion_imag
_atom_type_scat_Cromer_Mann_a1
_atom_type_scat_Cromer_Mann_a2
_atom_type_scat_Cromer_Mann_a3
_atom_type_scat_Cromer_Mann_a4
_atom_type_scat_Cromer_Mann_b1
_atom_type_scat_Cromer_Mann_b2
_atom_type_scat_Cromer_Mann_b3
_atom_type_scat_Cromer_Mann_b4
_atom_type_scat_Cromer_Mann_c
_atom_type_scat_source
_atom_type_scat_dispersion_source
H 0.00000 0.00000 0.49300 0.32291 0.14019 0.04081 10.51090 26.12570 3.14236 57.79970 0.0030380000826 'International Tables Volume C Table 6.1.1.4 (pp. 500-502)' 'Henke, Gullikson and Davis, At. Data and Nucl. Data Tables, 1993, 54, 2'
C 0.00347 0.00161 2.31000 1.02000 1.58860 0.86500 20.84390 10.20750 0.56870 51.65120 0.215599998832 'International Tables Volume C Table 6.1.1.4 (pp. 500-502)' 'Henke, Gullikson and Davis, At. Data and Nucl. Data Tables, 1993, 54, 2'
N 0.00653 0.00323 12.21260 3.13220 2.01250 1.16630 0.00570 9.89330 28.99750 0.58260 -11.5290002823 'International Tables Volume C Table 6.1.1.4 (pp. 500-502)' 'Henke, Gullikson and Davis, At. Data and Nucl. Data Tables, 1993, 54, 2'

loop_
_geom_angle_atom_site_label_1
_geom_angle_atom_site_label_2
_geom_angle_atom_site_label_3
_geom_angle
_geom_angle_site_symmetry_1
_geom_angle_site_symmetry_3
_geom_angle_publ_flag
C00D N001 C002 117.3(7) . . ?
C009 C002 N001 115.2(6) . . ?
C00A C002 N001 122.3(7) . . ?
C00A C002 C009 122.5(7) . . ?
C007 C003 C005 122.6(6) . . ?
C009 C003 C005 60.1(5) . . ?
C009 C003 C007 119.3(6) . . ?
C006 C005 C003 121.0(6) . . ?
C009 C005 C003 61.2(5) . . ?
C009 C005 C006 120.8(6) . . ?
C00E C006 C005 118.6(8) . . ?
C00G C006 C005 122.6(8) . . ?
C00G C006 C00E 118.8(8) . . ?
N004 C007 C003 174.9(9) . . ?
C003 C009 C002 121.0(6) . . ?
C005 C009 C002 119.4(6) . . ?
C005 C009 C003 58.6(5) . . ?
C00C C009 C002 116.1(7) . . ?
C00C C009 C003 113.3(6) . . ?
C00C C009 C005 116.2(6) . . ?
C00F C00A C002 118.7(8) . . ?
C00F C00B C00D 117.8(9) . . ?
C009 C00C N008 179.8(10) . . ?
C00B C00D N001 124.4(9) . . ?
C00I C00E C006 120.4(10) . . ?
C00B C00F C00A 119.5(9) . . ?
C00J C00G C006 120.4(10) . . ?
C00J C00H C00I 122.0(9) . . ?
C00H C00I C00E 118.4(10) . . ?
C00K C00I C00E 119.3(11) . . ?
C00K C00I C00H 122.2(10) . . ?
C00H C00J C00G 120.1(10) . . ?

loop_
_geom_bond_atom_site_label_1
_geom_bond_atom_site_label_2
_geom_bond_distance
_geom_bond_site_symmetry_2
_geom_bond_publ_flag
N001 C002 1.312(9) . ?
N001 C00D 1.323(11) . ?
C002 C009 1.518(10) . ?
C002 C00A 1.385(11) . ?
C003 C005 1.492(10) . ?
C003 C007 1.456(10) . ?
C003 C009 1.531(10) . ?
N004 C007 1.115(9) . ?
C005 C006 1.464(11) . ?
C005 C009 1.515(11) . ?
C006 C00E 1.377(12) . ?
C006 C00G 1.395(12) . ?
N008 C00C 1.103(12) . ?
C009 C00C 1.461(12) . ?
C00A C00F 1.372(13) . ?
C00B C00D 1.368(13) . ?
C00B C00F 1.344(14) . ?
C00E C00I 1.420(13) . ?
C00G C00J 1.374(13) . ?
C00H C00I 1.356(16) . ?
C00H C00J 1.361(15) . ?
C00I C00K 1.492(16) . ?
